data_7126952
loop_
_publ_author_name
'Yang, Wei'
'Lin, Xiaobin'
'Zhang, Yongyan'
'Cao, Weidi'
'Liu, Xiaohua'
'Feng, Xiaoming'

_publ_section_title
;
 Nickel(II)-catalyzed asymmetric thio-Claisen rearrangement of \a-diazo
 pyrazoleamides with thioindoles.
;
_journal_issue 69
_journal_name_full 'Chemical communications (Cambridge, England)'
_journal_page_first 10002
_journal_page_last 10005
_journal_paper_doi 10.1039/d0cc04590j
_journal_volume 56
_journal_year 2020
_chemical_absolute_configuration unk
_chemical_formula_moiety 'C50 H82 N4 Ni O10, 2(B F4)'
_chemical_formula_sum 'C50 H82 B2 F8 N4 Ni O10'
_chemical_formula_weight 1131.52
_space_group_crystal_system orthorhombic
_space_group_IT_number 19
_space_group_name_Hall 'P 2ac 2ab'
_space_group_name_H-M_alt 'P 21 21 21'
_atom_sites_solution_hydrogens geom
_atom_sites_solution_primary iterative
_audit_creation_date 2019-08-23
_audit_creation_method
;
Olex2 1.2
(compiled 2018.05.29 svn.r3508 for OlexSys, GUI svn.r5506)
;
_audit_update_record
;
2019-08-23 deposited with the CCDC.	2020-07-21 downloaded from the CCDC.
;
_cell_angle_alpha 90
_cell_angle_beta 90
_cell_angle_gamma 90
_cell_formula_units_Z 4
_cell_length_a 11.5480(4)
_cell_length_b 22.1219(7)
_cell_length_c 22.7290(8)
_cell_measurement_reflns_used 9844
_cell_measurement_temperature 183(2)
_cell_measurement_theta_max 68.46
_cell_measurement_theta_min 4.29
_cell_volume 5806.4(3)
_computing_cell_refinement 'Bruker SAINT'
_computing_data_collection 'Bruker APEX2'
_computing_data_reduction 'Bruker SAINT'
_computing_molecular_graphics 'Olex2 (Dolomanov et al., 2009)'
_computing_publication_material 'Olex2 (Dolomanov et al., 2009)'
_computing_structure_refinement 'ShelXL (Sheldrick, 2015)'
_computing_structure_solution 'olex2.solve (Bourhis et al., 2015)'
_diffrn_ambient_temperature 183.29
_diffrn_measured_fraction_theta_full 0.997
_diffrn_measured_fraction_theta_max 0.996
_diffrn_measurement_device_type 'Bruker APEX-II CCD'
_diffrn_measurement_method '\f and \w scans'
_diffrn_radiation_type CuK\a
_diffrn_radiation_wavelength 1.54178
_diffrn_reflns_av_R_equivalents 0.0339
_diffrn_reflns_av_unetI/netI 0.0303
_diffrn_reflns_Laue_measured_fraction_full 0.997
_diffrn_reflns_Laue_measured_fraction_max 0.996
_diffrn_reflns_limit_h_max 13
_diffrn_reflns_limit_h_min -11
_diffrn_reflns_limit_k_max 26
_diffrn_reflns_limit_k_min -26
_diffrn_reflns_limit_l_max 27
_diffrn_reflns_limit_l_min -27
_diffrn_reflns_number 43485
_diffrn_reflns_point_group_measured_fraction_full 0.997
_diffrn_reflns_point_group_measured_fraction_max 0.995
_diffrn_reflns_theta_full 67.679
_diffrn_reflns_theta_max 68.498
_diffrn_reflns_theta_min 2.787
_diffrn_standards_number 0
_exptl_absorpt_coefficient_mu 1.179
_exptl_absorpt_correction_T_max 0.7531
_exptl_absorpt_correction_T_min 0.6421
_exptl_crystal_colour COLOUELESS
_exptl_crystal_density_diffrn 1.294
_exptl_crystal_description BLOCK
_exptl_crystal_F_000 2400
_refine_diff_density_max 0.578
_refine_diff_density_min -0.375
_refine_diff_density_rms 0.053
_refine_ls_abs_structure_details
;
 Flack x determined using 3957 quotients [(I+)-(I-)]/[(I+)+(I-)]
 (Parsons, Flack and Wagner, Acta Cryst. B69 (2013) 249-259).
;
_refine_ls_abs_structure_Flack -0.011(7)
_refine_ls_extinction_method none
_refine_ls_goodness_of_fit_ref 1.050
_refine_ls_hydrogen_treatment constr
_refine_ls_matrix_type full
_refine_ls_number_parameters 692
_refine_ls_number_reflns 10629
_refine_ls_number_restraints 6
_refine_ls_restrained_S_all 1.061
_refine_ls_R_factor_all 0.0600
_refine_ls_R_factor_gt 0.0549
_refine_ls_shift/su_max 0.001
_refine_ls_shift/su_mean 0.000
_refine_ls_structure_factor_coef Fsqd
_refine_ls_weighting_details 'w=1/[\s^2^(Fo^2^)+(0.0943P)^2^+2.5193P] where P=(Fo^2^+2Fc^2^)/3'
_refine_ls_weighting_scheme calc
_refine_ls_wR_factor_gt 0.1541
_refine_ls_wR_factor_ref 0.1605
_reflns_Friedel_coverage 0.808
_reflns_Friedel_fraction_full 0.997
_reflns_Friedel_fraction_max 0.995
_reflns_number_gt 9617
_reflns_number_total 10629
_reflns_threshold_expression 'I > 2\s(I)'
_cod_data_source_file d0cc04590j2.cif
_cod_data_source_block cu_yw_20190820_4_0m_a
_cod_depositor_comments 'Adding full bibliography for 7126952--7126954.cif.'
_cod_database_code 7126952
_shelx_shelxl_version_number 2014/7
_shelx_space_group_comment
;
The symmetry employed for this shelxl refinement is uniquely defined
by the following loop, which should always be used as a source of
symmetry information in preference to the above space-group names.
They are only intended as comments.
;
_olex2_refinement_description
;
1. Fixed Uiso
 At 1.2 times of:
  All C(H) groups, All C(H,H) groups, All N(H) groups
 At 1.5 times of:
  All C(H,H,H) groups
2. Uiso/Uaniso restraints and constraints
Uanis(C12) \\sim Ueq: with sigma of 0.01 and sigma for terminal atoms of 0.02
Uanis(F4) = Uanis(F4A)
Uanis(F3) = Uanis(F3A)
Uanis(F2) = Uanis(F2A)
Uanis(F7) = Uanis(F7A)
Uanis(C12) = Uanis(C2)
3. Others
 Sof(F2A)=Sof(F3A)=Sof(F4A)=1-FVAR(1)
 Sof(F2)=Sof(F3)=Sof(F4)=FVAR(1)
 Sof(F7A)=1-FVAR(2)
 Sof(F7)=FVAR(2)
4.a Ternary CH refined with riding coordinates:
 C00U(H00U), C00Z(H00Z), C01E(H01F), C01G(H01J), C01S(H01S), C014(H014)
4.b Secondary CH2 refined with riding coordinates:
 C00M(H00A,H00B), C00O(H00C,H00D), C00R(H00E,H00F), C00T(H00G,H00H), C00V(H00I,
 H00J), C01B(H01A,H01B), C01J(H01L,H01M), C01Z(H01X,H01Y), C2(H2A,H2B), C6(H6A,
 H6B), C7(H7A,H7B), C8(H8A,H8B), C9(H9A,H9B), C10(H10A,H10B), C010(H01Z,H),
 C11(H11A,H11B), C12(H12A,H12B), C015(H01,HA), C016(H0AA,HB), C018(H1AA,HC),
 C019(H2AA,HD), C023(H02G,H02H)
4.c Aromatic/amide H refined with riding coordinates:
 N2(H2), N4(H4), C00K(H00K), C00N(H00N), C00Q(H00Q), C01H(H01K), C012(H012),
 C017(H017)
4.d Idealised Me refined as rotating group:
 C01D(H01C,H01D,H01E), C01F(H01G,H01H,H01I), C01P(H01N,H01O,H01P), C01V(H01Q,
 H01R,H01T), C01X(H01U,H01V,H01W), C3(H3A,H3B,H3C), C020(H02A,H02B,H02C),
 C021(H02D,H02E,H02F)
;
_olex2_submission_special_instructions 'No special instructions were received'

loop_
_space_group_symop_operation_xyz
'x, y, z'
'-x+1/2, -y, z+1/2'
'-x, y+1/2, -z+1/2'
'x+1/2, -y+1/2, -z'

loop_
_atom_site_label
_atom_site_type_symbol
_atom_site_fract_x
_atom_site_fract_y
_atom_site_fract_z
_atom_site_U_iso_or_equiv
_atom_site_adp_type
_atom_site_occupancy
_atom_site_site_symmetry_order
_atom_site_calc_flag
_atom_site_refinement_flags_posn
_atom_site_refinement_flags_adp
_atom_site_refinement_flags_occupancy
_atom_site_disorder_assembly
_atom_site_disorder_group
Ni1 Ni 0.63166(5) 0.34917(3) 0.75108(3) 0.03890(19) Uani 1 1 d . . . . .
O1 O 0.7045(3) 0.42054(15) 0.70424(17) 0.0624(9) Uani 1 1 d . . . . .
O2 O 0.5516(3) 0.41438(15) 0.80353(16) 0.0627(9) Uani 1 1 d . . . . .
O3 O 0.7572(3) 0.34873(13) 0.81280(12) 0.0460(6) Uani 1 1 d . . . . .
O4 O 0.5442(3) 0.28693(12) 0.79705(12) 0.0421(6) Uani 1 1 d . . . . .
O5 O 0.7235(3) 0.29059(12) 0.70296(11) 0.0403(6) Uani 1 1 d . . . . .
O6 O 0.5077(2) 0.34673(13) 0.68712(12) 0.0431(6) Uani 1 1 d . . . . .
O7 O 0.3509(3) 0.39647(14) 0.60446(14) 0.0545(8) Uani 1 1 d . . . . .
O8 O 0.5679(4) 0.23129(16) 0.54066(16) 0.0658(9) Uani 1 1 d . . . . .
O9 O 0.7171(4) 0.24250(15) 0.96124(15) 0.0647(9) Uani 1 1 d . . . . .
O10 O 0.9266(3) 0.40626(13) 0.88707(14) 0.0521(8) Uani 1 1 d . . . . .
N1 N 0.7811(3) 0.24394(14) 0.73165(14) 0.0404(7) Uani 1 1 d . . . . .
N2 N 0.8554(3) 0.29117(15) 0.87675(14) 0.0434(8) Uani 1 1 d . . . . .
H2 H 0.9015 0.2601 0.8826 0.052 Uiso 1 1 calc R . . . .
N3 N 0.4928(3) 0.23928(15) 0.76733(14) 0.0419(8) Uani 1 1 d . . . . .
N4 N 0.4274(3) 0.28265(16) 0.62190(15) 0.0441(8) Uani 1 1 d . . . . .
H4 H 0.3860 0.2498 0.6162 0.053 Uiso 1 1 calc R . . . .
C00K C 0.8054(5) 0.4236(2) 0.9731(2) 0.0600(13) Uani 1 1 d . . . . .
H00K H 0.8266 0.4649 0.9760 0.072 Uiso 1 1 calc R . . . .
C00L C 0.4669(4) 0.31664(19) 0.57238(18) 0.0451(9) Uani 1 1 d . . . . .
C00M C 0.9234(5) 0.2438(3) 0.6487(2) 0.0647(13) Uani 1 1 d . . . . .
H00A H 0.8807 0.2766 0.6286 0.078 Uiso 1 1 calc R . . . .
H00B H 0.9608 0.2183 0.6183 0.078 Uiso 1 1 calc R . . . .
C00N C 0.7293(5) 0.3985(3) 1.0127(2) 0.0688(15) Uani 1 1 d . . . . .
H00N H 0.6970 0.4236 1.0424 0.083 Uiso 1 1 calc R . . . .
C00O C 0.9564(4) 0.4685(2) 0.8858(2) 0.0537(11) Uani 1 1 d . . . . .
H00C H 0.9939 0.4801 0.9233 0.064 Uiso 1 1 calc R . . . .
H00D H 0.8859 0.4933 0.8808 0.064 Uiso 1 1 calc R . . . .
C00Q C 0.4773(5) 0.4113(2) 0.5202(2) 0.0612(13) Uani 1 1 d . . . . .
H00Q H 0.4548 0.4524 0.5153 0.073 Uiso 1 1 calc R . . . .
C00R C 0.6978(4) 0.20286(17) 0.76506(17) 0.0429(9) Uani 1 1 d . . . . .
H00E H 0.7305 0.1615 0.7672 0.051 Uiso 1 1 calc R . . . .
H00F H 0.6882 0.2180 0.8057 0.051 Uiso 1 1 calc R . . . .
C00S C 0.8172(4) 0.32667(19) 0.92535(18) 0.0456(9) Uani 1 1 d . . . . .
C00T C 0.2533(5) 0.2609(3) 0.8072(3) 0.0690(14) Uani 1 1 d . . . . .
H00G H 0.1994 0.2866 0.8301 0.083 Uiso 1 1 calc R . . . .
H00H H 0.2082 0.2276 0.7893 0.083 Uiso 1 1 calc R . . . .
C00U C 0.8740(4) 0.26788(18) 0.77297(17) 0.0418(9) Uani 1 1 d . . . . .
H00U H 0.9164 0.2329 0.7905 0.050 Uiso 1 1 calc R . . . .
C00V C 0.5816(4) 0.20082(17) 0.73497(17) 0.0429(9) Uani 1 1 d . . . . .
H00I H 0.5541 0.1585 0.7333 0.051 Uiso 1 1 calc R . . . .
H00J H 0.5897 0.2157 0.6941 0.051 Uiso 1 1 calc R . . . .
C00W C 0.7426(5) 0.3029(2) 0.9670(2) 0.0561(11) Uani 1 1 d . . . . .
C00X C 0.4310(4) 0.3765(2) 0.56560(19) 0.0501(10) Uani 1 1 d . . . . .
C00Y C 0.8507(4) 0.3875(2) 0.92894(19) 0.0477(10) Uani 1 1 d . . . . .
C00Z C 1.0387(4) 0.4791(2) 0.8350(2) 0.0525(10) Uani 1 1 d . . . . .
H00Z H 0.9998 0.4655 0.7980 0.063 Uiso 1 1 calc R . . . .
C1 C 0.8211(4) 0.30508(16) 0.82230(17) 0.0378(8) Uani 1 1 d . . . . .
C01B C 0.3104(4) 0.2984(2) 0.7590(2) 0.0564(11) Uani 1 1 d . . . . .
H01A H 0.3484 0.3341 0.7769 0.068 Uiso 1 1 calc R . . . .
H01B H 0.2504 0.3130 0.7314 0.068 Uiso 1 1 calc R . . . .
C01D C 1.1480(5) 0.4430(3) 0.8425(3) 0.0767(16) Uani 1 1 d . . . . .
H01C H 1.1970 0.4479 0.8076 0.115 Uiso 1 1 calc GR . . . .
H01D H 1.1285 0.4002 0.8475 0.115 Uiso 1 1 calc GR . . . .
H01E H 1.1899 0.4574 0.8773 0.115 Uiso 1 1 calc GR . . . .
C01E C 0.2692(7) 0.4704(3) 0.6676(3) 0.0831(19) Uani 1 1 d . . . . .
H01F H 0.2994 0.4444 0.7002 0.100 Uiso 1 1 calc R . . . .
C01F C 1.0621(7) 0.5470(3) 0.8300(4) 0.095(2) Uani 1 1 d . . . . .
H01G H 1.1116 0.5547 0.7958 0.142 Uiso 1 1 calc GR . . . .
H01H H 1.1012 0.5611 0.8657 0.142 Uiso 1 1 calc GR . . . .
H01I H 0.9886 0.5686 0.8253 0.142 Uiso 1 1 calc GR . . . .
C01G C 0.6270(6) 0.1344(3) 0.5033(3) 0.0727(15) Uani 1 1 d . . . . .
H01J H 0.6748 0.1151 0.4717 0.087 Uiso 1 1 calc R . . . .
C01H C 0.5896(5) 0.3263(2) 0.4877(2) 0.0638(13) Uani 1 1 d . . . . .
H01K H 0.6443 0.3097 0.4609 0.077 Uiso 1 1 calc R . . . .
C01J C 0.3432(6) 0.4596(2) 0.6139(3) 0.0727(16) Uani 1 1 d . . . . .
H01L H 0.3080 0.4795 0.5792 0.087 Uiso 1 1 calc R . . . .
H01M H 0.4214 0.4768 0.6200 0.087 Uiso 1 1 calc R . . . .
C01P C 0.2817(9) 0.5367(3) 0.6864(4) 0.113(3) Uani 1 1 d . . . . .
H01N H 0.3636 0.5459 0.6932 0.169 Uiso 1 1 calc GR . . . .
H01O H 0.2379 0.5436 0.7227 0.169 Uiso 1 1 calc GR . . . .
H01P H 0.2516 0.5630 0.6552 0.169 Uiso 1 1 calc GR . . . .
C01S C 0.6432(6) 0.1490(3) 1.0007(3) 0.0759(15) Uani 1 1 d . . . . .
H01S H 0.5972 0.1321 1.0341 0.091 Uiso 1 1 calc R . . . .
C01V C 0.1434(7) 0.4524(4) 0.6560(4) 0.105(3) Uani 1 1 d . . . . .
H01Q H 0.0990 0.4552 0.6926 0.158 Uiso 1 1 calc GR . . . .
H01R H 0.1407 0.4108 0.6412 0.158 Uiso 1 1 calc GR . . . .
H01T H 0.1099 0.4798 0.6266 0.158 Uiso 1 1 calc GR . . . .
C01X C 0.5822(8) 0.1322(3) 0.9457(3) 0.092(2) Uani 1 1 d . . . . .
H01U H 0.5065 0.1522 0.9446 0.138 Uiso 1 1 calc GR . . . .
H01V H 0.5716 0.0883 0.9445 0.138 Uiso 1 1 calc GR . . . .
H01W H 0.6283 0.1451 0.9118 0.138 Uiso 1 1 calc GR . . . .
C01Z C 0.6358(6) 0.2015(3) 0.4948(3) 0.0751(16) Uani 1 1 d . . . . .
H01X H 0.7177 0.2144 0.4973 0.090 Uiso 1 1 calc R . . . .
H01Y H 0.6057 0.2128 0.4555 0.090 Uiso 1 1 calc R . . . .
C2 C 0.7733(14) 0.4747(5) 0.6230(7) 0.188(4) Uani 1 1 d . . . . .
H2A H 0.7223 0.4954 0.5943 0.225 Uiso 1 1 calc R . . . .
H2B H 0.8504 0.4684 0.6049 0.225 Uiso 1 1 calc R . . . .
C3 C 0.5012(7) 0.1123(4) 0.4946(4) 0.095(2) Uani 1 1 d . . . . .
H3A H 0.4995 0.0680 0.4952 0.143 Uiso 1 1 calc GR . . . .
H3B H 0.4718 0.1269 0.4567 0.143 Uiso 1 1 calc GR . . . .
H3C H 0.4525 0.1280 0.5265 0.143 Uiso 1 1 calc GR . . . .
C4 C 0.4522(4) 0.30000(18) 0.67634(18) 0.0416(9) Uani 1 1 d . . . . .
C6 C 0.4648(7) 0.5032(3) 0.8357(5) 0.109(3) Uani 1 1 d . . . . .
H6A H 0.3814 0.5134 0.8364 0.131 Uiso 1 1 calc R . . . .
H6B H 0.5104 0.5411 0.8348 0.131 Uiso 1 1 calc R . . . .
C7 C 0.4967(9) 0.4659(4) 0.8873(4) 0.118(3) Uani 1 1 d . . . . .
H7A H 0.5590 0.4860 0.9099 0.141 Uiso 1 1 calc R . . . .
H7B H 0.4288 0.4606 0.9133 0.141 Uiso 1 1 calc R . . . .
C8 C 0.7733(7) 0.4683(3) 0.7272(4) 0.106(3) Uani 1 1 d . . . . .
H8A H 0.8505 0.4535 0.7396 0.127 Uiso 1 1 calc R . . . .
H8B H 0.7349 0.4878 0.7612 0.127 Uiso 1 1 calc R . . . .
C9 C 0.7228(8) 0.4174(4) 0.6422(3) 0.097(2) Uani 1 1 d . . . . .
H9A H 0.6484 0.4104 0.6218 0.117 Uiso 1 1 calc R . . . .
H9B H 0.7758 0.3836 0.6328 0.117 Uiso 1 1 calc R . . . .
C10 C 0.4921(9) 0.4657(4) 0.7857(4) 0.120(3) Uani 1 1 d . . . . .
H10A H 0.4197 0.4537 0.7655 0.144 Uiso 1 1 calc R . . . .
H10B H 0.5401 0.4888 0.7574 0.144 Uiso 1 1 calc R . . . .
C010 C 1.0154(5) 0.2707(3) 0.6890(3) 0.0680(14) Uani 1 1 d . . . . .
H01Z H 1.0632 0.2378 0.7059 0.082 Uiso 1 1 calc R . . . .
H H 1.0669 0.2975 0.6660 0.082 Uiso 1 1 calc R . . . .
C11 C 0.5368(9) 0.4067(4) 0.8660(3) 0.115(3) Uani 1 1 d . . . . .
H11A H 0.6110 0.3954 0.8849 0.138 Uiso 1 1 calc R . . . .
H11B H 0.4787 0.3749 0.8744 0.138 Uiso 1 1 calc R . . . .
C011 C 0.5434(5) 0.2912(2) 0.5321(2) 0.0540(11) Uani 1 1 d . . . . .
C012 C 0.6982(5) 0.3385(3) 1.0109(2) 0.0672(14) Uani 1 1 d . . . . .
H012 H 0.6470 0.3221 1.0395 0.081 Uiso 1 1 calc R . . . .
C12 C 0.7829(14) 0.5097(5) 0.6782(7) 0.188(4) Uani 1 1 d . U . . .
H12A H 0.8583 0.5310 0.6796 0.225 Uiso 1 1 calc R . . . .
H12B H 0.7204 0.5403 0.6801 0.225 Uiso 1 1 calc R . . . .
C014 C 0.4003(4) 0.26146(19) 0.72532(18) 0.0437(9) Uani 1 1 d . . . . .
H014 H 0.3610 0.2257 0.7073 0.052 Uiso 1 1 calc R . . . .
C015 C 0.3453(5) 0.2349(3) 0.8480(2) 0.0676(14) Uani 1 1 d . . . . .
H01 H 0.3843 0.2682 0.8694 0.081 Uiso 1 1 calc R . . . .
HA H 0.3084 0.2080 0.8773 0.081 Uiso 1 1 calc R . . . .
C016 C 0.8407(4) 0.2062(2) 0.6844(2) 0.0527(11) Uani 1 1 d . . . . .
H0AA H 0.8835 0.1726 0.7033 0.063 Uiso 1 1 calc R . . . .
HB H 0.7815 0.1885 0.6581 0.063 Uiso 1 1 calc R . . . .
C017 C 0.5557(6) 0.3854(3) 0.4827(2) 0.0681(14) Uani 1 1 d . . . . .
H017 H 0.5879 0.4093 0.4521 0.082 Uiso 1 1 calc R . . . .
C018 C 0.4330(5) 0.1999(2) 0.8131(2) 0.0555(11) Uani 1 1 d . . . . .
H1AA H 0.3941 0.1657 0.7932 0.067 Uiso 1 1 calc R . . . .
HC H 0.4918 0.1830 0.8402 0.067 Uiso 1 1 calc R . . . .
C019 C 0.9595(4) 0.3066(2) 0.7385(2) 0.0508(10) Uani 1 1 d . . . . .
H2AA H 0.9186 0.3419 0.7218 0.061 Uiso 1 1 calc R . . . .
HD H 1.0204 0.3216 0.7654 0.061 Uiso 1 1 calc R . . . .
C020 C 0.7641(7) 0.1201(4) 1.0036(4) 0.100(2) Uani 1 1 d . . . . .
H02A H 0.8039 0.1337 1.0393 0.150 Uiso 1 1 calc GR . . . .
H02B H 0.8091 0.1322 0.9690 0.150 Uiso 1 1 calc GR . . . .
H02C H 0.7565 0.0760 1.0044 0.150 Uiso 1 1 calc GR . . . .
C021 C 0.6756(7) 0.1148(3) 0.5600(3) 0.0870(19) Uani 1 1 d . . . . .
H02D H 0.7503 0.1347 0.5665 0.131 Uiso 1 1 calc GR . . . .
H02E H 0.6866 0.0709 0.5596 0.131 Uiso 1 1 calc GR . . . .
H02F H 0.6222 0.1257 0.5918 0.131 Uiso 1 1 calc GR . . . .
C023 C 0.6468(6) 0.2161(3) 1.0088(3) 0.0796(17) Uani 1 1 d . . . . .
H02G H 0.5673 0.2329 1.0075 0.095 Uiso 1 1 calc R . . . .
H02H H 0.6812 0.2261 1.0475 0.095 Uiso 1 1 calc R . . . .
F1 F 0.2618(3) 0.07503(15) 0.61890(18) 0.0858(10) Uani 1 1 d . . . . .
B1 B 0.2825(6) 0.1260(3) 0.6496(3) 0.0610(14) Uani 1 1 d . . . . .
F2 F 0.3627(11) 0.1166(7) 0.6953(9) 0.133(5) Uani 0.641(6) 1 d . . P A 1
F3 F 0.3074(10) 0.1720(4) 0.6135(3) 0.119(3) Uani 0.641(6) 1 d . . P A 1
F4 F 0.1795(8) 0.1461(5) 0.6708(5) 0.150(4) Uani 0.641(6) 1 d . . P A 1
F2A F 0.310(2) 0.1172(14) 0.7008(19) 0.133(5) Uani 0.359(6) 1 d . . P A 2
F3A F 0.3957(16) 0.1497(6) 0.6312(6) 0.119(3) Uani 0.359(6) 1 d . . P A 2
F4A F 0.2252(16) 0.1756(11) 0.6403(11) 0.150(4) Uani 0.359(6) 1 d . . P A 2
F5 F 1.0180(5) 0.19224(19) 0.8798(2) 0.129(2) Uani 1 1 d . . . . .
F6 F 0.9661(7) 0.1308(2) 0.8031(2) 0.153(3) Uani 1 1 d . . . . .
F9 F 1.0038(4) 0.08854(17) 0.89164(17) 0.0887(11) Uani 1 1 d . . . . .
B2 B 0.9934(7) 0.1374(3) 0.8575(3) 0.0700(17) Uani 1 1 d . . . . .
F7 F 0.8662(6) 0.1520(4) 0.8644(4) 0.1056(18) Uani 0.563(7) 1 d . . P B 1
F7A F 1.1204(8) 0.1369(4) 0.8448(5) 0.1056(18) Uani 0.437(7) 1 d . . P B 2

loop_
_atom_site_aniso_label
_atom_site_aniso_U_11
_atom_site_aniso_U_22
_atom_site_aniso_U_33
_atom_site_aniso_U_23
_atom_site_aniso_U_13
_atom_site_aniso_U_12
Ni1 0.0487(4) 0.0292(3) 0.0388(3) 0.0006(3) -0.0040(3) 0.0004(2)
O1 0.071(2) 0.0429(16) 0.074(2) 0.0131(16) -0.0082(18) -0.0150(15)
O2 0.079(2) 0.0452(17) 0.064(2) -0.0121(16) 0.0003(18) 0.0185(16)
O3 0.0555(16) 0.0404(14) 0.0419(14) -0.0134(13) -0.0076(12) 0.0084(13)
O4 0.0583(16) 0.0361(14) 0.0320(13) 0.0001(11) -0.0015(12) -0.0028(12)
O5 0.0571(16) 0.0339(13) 0.0300(12) 0.0014(11) -0.0042(11) 0.0010(12)
O6 0.0513(15) 0.0374(14) 0.0406(14) 0.0098(12) -0.0061(12) -0.0075(13)
O7 0.0643(19) 0.0493(17) 0.0500(17) 0.0084(14) 0.0068(15) 0.0141(14)
O8 0.089(3) 0.0474(18) 0.061(2) 0.0021(16) 0.0150(19) 0.0113(17)
O9 0.091(3) 0.0464(17) 0.0571(19) -0.0009(15) 0.0046(18) -0.0139(17)
O10 0.0623(18) 0.0427(16) 0.0513(17) -0.0137(13) 0.0156(14) -0.0106(14)
N1 0.0535(19) 0.0322(15) 0.0354(16) -0.0045(13) -0.0028(14) 0.0035(14)
N2 0.056(2) 0.0364(17) 0.0375(17) -0.0065(14) -0.0069(15) 0.0029(15)
N3 0.0556(19) 0.0348(16) 0.0353(17) 0.0084(13) -0.0018(14) -0.0066(15)
N4 0.0520(19) 0.0413(18) 0.0390(17) 0.0049(14) -0.0041(15) -0.0034(15)
C00K 0.075(3) 0.049(3) 0.055(3) -0.023(2) 0.015(2) -0.014(2)
C00L 0.058(2) 0.042(2) 0.036(2) 0.0075(17) 0.0014(18) 0.0007(18)
C00M 0.075(3) 0.069(3) 0.050(3) -0.019(2) 0.014(2) 0.004(3)
C00N 0.086(4) 0.065(3) 0.055(3) -0.024(2) 0.022(3) -0.010(3)
C00O 0.062(3) 0.043(2) 0.056(3) -0.013(2) 0.010(2) -0.009(2)
C00Q 0.087(3) 0.052(3) 0.045(3) 0.016(2) 0.004(2) 0.010(2)
C00R 0.061(2) 0.0290(17) 0.039(2) 0.0039(15) -0.0062(17) 0.0013(17)
C00S 0.061(2) 0.041(2) 0.0349(19) -0.0090(16) -0.0037(18) -0.0038(18)
C00T 0.059(3) 0.073(3) 0.075(3) 0.021(3) 0.016(3) -0.002(3)
C00U 0.051(2) 0.0365(19) 0.0376(19) -0.0070(16) -0.0074(17) 0.0072(17)
C00V 0.059(2) 0.0296(18) 0.040(2) -0.0015(15) -0.0066(17) -0.0046(17)
C00W 0.071(3) 0.050(3) 0.047(2) -0.001(2) -0.001(2) -0.010(2)
C00X 0.065(3) 0.047(2) 0.039(2) 0.0048(18) -0.005(2) 0.005(2)
C00Y 0.058(2) 0.047(2) 0.038(2) -0.0126(18) 0.0044(18) -0.0083(19)
C00Z 0.061(3) 0.048(2) 0.049(2) -0.003(2) 0.004(2) -0.006(2)
C1 0.0469(19) 0.0302(17) 0.0364(19) -0.0064(15) -0.0030(16) 0.0010(16)
C01B 0.050(2) 0.056(3) 0.064(3) 0.014(2) 0.008(2) -0.004(2)
C01D 0.061(3) 0.084(4) 0.085(4) 0.010(3) 0.016(3) 0.004(3)
C01E 0.115(5) 0.067(3) 0.067(3) 0.006(3) 0.015(4) 0.029(4)
C01F 0.124(6) 0.055(3) 0.105(5) 0.004(3) 0.049(5) -0.013(3)
C01G 0.088(4) 0.065(3) 0.065(3) -0.012(3) 0.000(3) 0.007(3)
C01H 0.079(3) 0.063(3) 0.049(3) 0.004(2) 0.017(2) 0.002(3)
C01J 0.098(4) 0.052(3) 0.069(3) 0.011(3) 0.013(3) 0.022(3)
C01P 0.165(8) 0.072(4) 0.101(5) -0.005(4) 0.030(6) 0.031(5)
C01S 0.087(4) 0.076(4) 0.064(3) 0.018(3) 0.003(3) -0.015(3)
C01V 0.107(6) 0.110(6) 0.099(5) -0.001(5) 0.034(5) 0.027(5)
C01X 0.127(6) 0.076(4) 0.074(4) 0.003(3) -0.001(4) -0.015(4)
C01Z 0.094(4) 0.066(3) 0.065(3) -0.009(3) 0.020(3) 0.008(3)
C2 0.235(8) 0.114(6) 0.213(9) 0.030(5) 0.086(8) -0.072(6)
C3 0.098(5) 0.085(4) 0.103(5) -0.018(4) -0.013(4) -0.010(4)
C4 0.048(2) 0.036(2) 0.040(2) 0.0091(16) -0.0020(17) 0.0009(17)
C6 0.074(4) 0.055(4) 0.199(10) -0.033(5) 0.018(5) 0.009(3)
C7 0.121(6) 0.106(6) 0.126(7) -0.059(6) 0.029(6) 0.014(5)
C8 0.096(5) 0.057(3) 0.163(8) -0.005(4) -0.010(5) -0.034(4)
C9 0.119(6) 0.094(5) 0.079(4) 0.042(4) 0.008(4) -0.024(4)
C10 0.151(8) 0.084(5) 0.126(6) 0.013(5) 0.024(6) 0.072(5)
C010 0.061(3) 0.074(3) 0.069(3) -0.011(3) 0.014(3) 0.000(3)
C11 0.167(8) 0.108(6) 0.069(4) -0.021(4) 0.011(5) 0.073(6)
C011 0.069(3) 0.043(2) 0.049(2) 0.0004(19) 0.003(2) 0.004(2)
C012 0.084(4) 0.069(3) 0.048(3) -0.005(2) 0.015(3) -0.015(3)
C12 0.235(8) 0.114(6) 0.213(9) 0.030(5) 0.086(8) -0.072(6)
C014 0.049(2) 0.041(2) 0.042(2) 0.0092(17) -0.0043(17) -0.0059(18)
C015 0.079(3) 0.071(3) 0.053(3) 0.020(2) 0.022(2) -0.007(3)
C016 0.069(3) 0.047(2) 0.042(2) -0.0162(19) 0.001(2) 0.006(2)
C017 0.088(4) 0.067(3) 0.050(3) 0.015(2) 0.009(3) -0.004(3)
C018 0.073(3) 0.047(2) 0.046(2) 0.017(2) 0.004(2) -0.007(2)
C019 0.048(2) 0.051(2) 0.054(3) -0.009(2) 0.0029(19) -0.0004(18)
C020 0.096(5) 0.094(5) 0.110(6) 0.035(4) -0.001(4) 0.008(4)
C021 0.111(5) 0.075(4) 0.076(4) 0.003(3) 0.000(4) 0.009(4)
C023 0.091(4) 0.076(4) 0.072(4) 0.015(3) 0.014(3) -0.019(3)
F1 0.089(2) 0.0616(19) 0.106(3) -0.0193(18) -0.024(2) -0.0138(17)
B1 0.064(3) 0.048(3) 0.070(4) -0.006(3) -0.006(3) -0.003(3)
F2 0.154(12) 0.079(3) 0.164(7) -0.029(3) -0.117(12) 0.024(8)
F3 0.178(8) 0.095(5) 0.085(4) 0.003(3) -0.024(4) -0.082(6)
F4 0.102(6) 0.165(10) 0.184(11) -0.046(8) 0.027(5) 0.039(6)
F2A 0.154(12) 0.079(3) 0.164(7) -0.029(3) -0.117(12) 0.024(8)
F3A 0.178(8) 0.095(5) 0.085(4) 0.003(3) -0.024(4) -0.082(6)
F4A 0.102(6) 0.165(10) 0.184(11) -0.046(8) 0.027(5) 0.039(6)
F5 0.182(5) 0.074(2) 0.131(4) 0.000(2) -0.091(4) 0.022(3)
F6 0.276(8) 0.090(3) 0.094(3) 0.000(2) -0.072(4) 0.028(4)
F9 0.107(3) 0.075(2) 0.084(2) 0.0160(18) -0.022(2) 0.015(2)
B2 0.100(5) 0.049(3) 0.061(3) 0.003(3) -0.019(3) -0.002(3)
F7 0.082(3) 0.092(4) 0.143(5) 0.030(4) 0.004(3) -0.001(3)
F7A 0.082(3) 0.092(4) 0.143(5) 0.030(4) 0.004(3) -0.001(3)

loop_
_atom_type_symbol
_atom_type_description
_atom_type_scat_dispersion_real
_atom_type_scat_dispersion_imag
_atom_type_scat_source
C C 0.0181 0.0091 'International Tables Vol C Tables 4.2.6.8 and 6.1.1.4'
H H 0.0000 0.0000 'International Tables Vol C Tables 4.2.6.8 and 6.1.1.4'
B B 0.0090 0.0039 'International Tables Vol C Tables 4.2.6.8 and 6.1.1.4'
F F 0.0727 0.0534 'International Tables Vol C Tables 4.2.6.8 and 6.1.1.4'
N N 0.0311 0.0180 'International Tables Vol C Tables 4.2.6.8 and 6.1.1.4'
Ni Ni -3.0029 0.5091 'International Tables Vol C Tables 4.2.6.8 and 6.1.1.4'
O O 0.0492 0.0322 'International Tables Vol C Tables 4.2.6.8 and 6.1.1.4'

loop_
_geom_angle_atom_site_label_1
_geom_angle_atom_site_label_2
_geom_angle_atom_site_label_3
_geom_angle
_geom_angle_site_symmetry_1
_geom_angle_site_symmetry_3
_geom_angle_publ_flag
O1 Ni1 O2 86.96(17) . . ?
O3 Ni1 O1 93.95(14) . . ?
O3 Ni1 O2 85.65(13) . . ?
O3 Ni1 O6 177.74(12) . . ?
O4 Ni1 O1 172.94(14) . . ?
O4 Ni1 O2 87.35(13) . . ?
O4 Ni1 O3 89.79(12) . . ?
O4 Ni1 O6 89.97(11) . . ?
O5 Ni1 O1 89.85(14) . . ?
O5 Ni1 O2 174.24(14) . . ?
O5 Ni1 O3 89.79(11) . . ?
O5 Ni1 O4 96.17(12) . . ?
O5 Ni1 O6 88.00(12) . . ?
O6 Ni1 O1 86.52(13) . . ?
O6 Ni1 O2 96.58(14) . . ?
C8 O1 Ni1 127.0(4) . . ?
C8 O1 C9 108.4(5) . . ?
C9 O1 Ni1 121.9(4) . . ?
C10 O2 Ni1 128.1(4) . . ?
C10 O2 C11 109.1(5) . . ?
C11 O2 Ni1 122.3(3) . . ?
C1 O3 Ni1 123.7(2) . . ?
N3 O4 Ni1 119.0(2) . . ?
N1 O5 Ni1 118.6(2) . . ?
C4 O6 Ni1 121.7(2) . . ?
C00X O7 C01J 117.6(4) . . ?
C011 O8 C01Z 116.5(4) . . ?
C00W O9 C023 115.7(4) . . ?
C00Y O10 C00O 117.8(3) . . ?
O5 N1 C00R 112.0(3) . . ?
O5 N1 C00U 111.6(3) . . ?
O5 N1 C016 107.0(3) . . ?
C00U N1 C00R 110.2(3) . . ?
C00U N1 C016 107.9(3) . . ?
C016 N1 C00R 108.0(3) . . ?
C00S N2 H2 120.0 . . ?
C1 N2 H2 120.0 . . ?
C1 N2 C00S 120.0(3) . . ?
O4 N3 C00V 111.9(3) . . ?
O4 N3 C014 111.3(3) . . ?
O4 N3 C018 107.2(3) . . ?
C00V N3 C018 108.5(3) . . ?
C014 N3 C00V 110.6(3) . . ?
C014 N3 C018 107.2(3) . . ?
C00L N4 H4 119.6 . . ?
C4 N4 H4 119.6 . . ?
C4 N4 C00L 120.9(4) . . ?
C00N C00K H00K 120.5 . . ?
C00N C00K C00Y 118.9(4) . . ?
C00Y C00K H00K 120.5 . . ?
C00X C00L N4 119.4(4) . . ?
C011 C00L N4 120.5(4) . . ?
C011 C00L C00X 120.0(4) . . ?
H00A C00M H00B 108.2 . . ?
C010 C00M H00A 109.8 . . ?
C010 C00M H00B 109.8 . . ?
C016 C00M H00A 109.8 . . ?
C016 C00M H00B 109.8 . . ?
C016 C00M C010 109.5(4) . . ?
C00K C00N H00N 118.7 . . ?
C00K C00N C012 122.5(5) . . ?
C012 C00N H00N 118.7 . . ?
O10 C00O H00C 110.0 . . ?
O10 C00O H00D 110.0 . . ?
O10 C00O C00Z 108.5(4) . . ?
H00C C00O H00D 108.4 . . ?
C00Z C00O H00C 110.0 . . ?
C00Z C00O H00D 110.0 . . ?
C00X C00Q H00Q 120.6 . . ?
C017 C00Q H00Q 120.6 . . ?
C017 C00Q C00X 118.8(5) . . ?
N1 C00R H00E 109.5 . . ?
N1 C00R H00F 109.5 . . ?
H00E C00R H00F 108.1 . . ?
C00V C00R N1 110.7(3) . . ?
C00V C00R H00E 109.5 . . ?
C00V C00R H00F 109.5 . . ?
C00W C00S N2 120.9(4) . . ?
C00W C00S C00Y 119.7(4) . . ?
C00Y C00S N2 119.2(4) . . ?
H00G C00T H00H 108.2 . . ?
C01B C00T H00G 109.7 . . ?
C01B C00T H00H 109.7 . . ?
C015 C00T H00G 109.7 . . ?
C015 C00T H00H 109.7 . . ?
C015 C00T C01B 109.9(4) . . ?
N1 C00U H00U 108.8 . . ?
N1 C00U C019 109.6(3) . . ?
C1 C00U N1 111.2(3) . . ?
C1 C00U H00U 108.8 . . ?
C1 C00U C019 109.6(3) . . ?
C019 C00U H00U 108.8 . . ?
N3 C00V H00I 109.4 . . ?
N3 C00V H00J 109.4 . . ?
C00R C00V N3 111.3(3) . . ?
C00R C00V H00I 109.4 . . ?
C00R C00V H00J 109.4 . . ?
H00I C00V H00J 108.0 . . ?
O9 C00W C00S 115.9(4) . . ?
C012 C00W O9 123.2(5) . . ?
C012 C00W C00S 120.9(4) . . ?
O7 C00X C00L 116.1(4) . . ?
O7 C00X C00Q 124.4(4) . . ?
C00Q C00X C00L 119.4(5) . . ?
O10 C00Y C00K 125.1(4) . . ?
O10 C00Y C00S 115.5(4) . . ?
C00K C00Y C00S 119.4(4) . . ?
C00O C00Z H00Z 108.2 . . ?
C00O C00Z C01F 108.7(4) . . ?
C01D C00Z C00O 111.0(4) . . ?
C01D C00Z H00Z 108.2 . . ?
C01D C00Z C01F 112.4(5) . . ?
C01F C00Z H00Z 108.2 . . ?
O3 C1 N2 121.3(3) . . ?
O3 C1 C00U 122.3(3) . . ?
N2 C1 C00U 116.1(3) . . ?
C00T C01B H01A 109.4 . . ?
C00T C01B H01B 109.4 . . ?
C00T C01B C014 111.3(4) . . ?
H01A C01B H01B 108.0 . . ?
C014 C01B H01A 109.4 . . ?
C014 C01B H01B 109.4 . . ?
C00Z C01D H01C 109.5 . . ?
C00Z C01D H01D 109.5 . . ?
C00Z C01D H01E 109.5 . . ?
H01C C01D H01D 109.5 . . ?
H01C C01D H01E 109.5 . . ?
H01D C01D H01E 109.5 . . ?
C01J C01E H01F 108.1 . . ?
C01J C01E C01P 108.8(6) . . ?
C01J C01E C01V 110.9(6) . . ?
C01P C01E H01F 108.1 . . ?
C01V C01E H01F 108.1 . . ?
C01V C01E C01P 112.7(7) . . ?
C00Z C01F H01G 109.5 . . ?
C00Z C01F H01H 109.5 . . ?
C00Z C01F H01I 109.5 . . ?
H01G C01F H01H 109.5 . . ?
H01G C01F H01I 109.5 . . ?
H01H C01F H01I 109.5 . . ?
C01Z C01G H01J 107.0 . . ?
C01Z C01G C3 111.1(6) . . ?
C3 C01G H01J 107.0 . . ?
C021 C01G H01J 107.0 . . ?
C021 C01G C01Z 112.2(5) . . ?
C021 C01G C3 112.1(6) . . ?
C011 C01H H01K 120.4 . . ?
C017 C01H H01K 120.4 . . ?
C017 C01H C011 119.1(5) . . ?
O7 C01J C01E 108.2(5) . . ?
O7 C01J H01L 110.1 . . ?
O7 C01J H01M 110.1 . . ?
C01E C01J H01L 110.1 . . ?
C01E C01J H01M 110.1 . . ?
H01L C01J H01M 108.4 . . ?
C01E C01P H01N 109.5 . . ?
C01E C01P H01O 109.5 . . ?
C01E C01P H01P 109.5 . . ?
H01N C01P H01O 109.5 . . ?
H01N C01P H01P 109.5 . . ?
H01O C01P H01P 109.5 . . ?
C01X C01S H01S 107.1 . . ?
C01X C01S C020 111.3(7) . . ?
C01X C01S C023 111.4(6) . . ?
C020 C01S H01S 107.1 . . ?
C023 C01S H01S 107.1 . . ?
C023 C01S C020 112.5(6) . . ?
C01E C01V H01Q 109.5 . . ?
C01E C01V H01R 109.5 . . ?
C01E C01V H01T 109.5 . . ?
H01Q C01V H01R 109.5 . . ?
H01Q C01V H01T 109.5 . . ?
H01R C01V H01T 109.5 . . ?
C01S C01X H01U 109.5 . . ?
C01S C01X H01V 109.5 . . ?
C01S C01X H01W 109.5 . . ?
H01U C01X H01V 109.5 . . ?
H01U C01X H01W 109.5 . . ?
H01V C01X H01W 109.5 . . ?
O8 C01Z C01G 108.6(5) . . ?
O8 C01Z H01X 110.0 . . ?
O8 C01Z H01Y 110.0 . . ?
C01G C01Z H01X 110.0 . . ?
C01G C01Z H01Y 110.0 . . ?
H01X C01Z H01Y 108.4 . . ?
H2A C2 H2B 109.1 . . ?
C9 C2 H2A 111.1 . . ?
C9 C2 H2B 111.1 . . ?
C9 C2 C12 103.3(9) . . ?
C12 C2 H2A 111.1 . . ?
C12 C2 H2B 111.1 . . ?
C01G C3 H3A 109.5 . . ?
C01G C3 H3B 109.5 . . ?
C01G C3 H3C 109.5 . . ?
H3A C3 H3B 109.5 . . ?
H3A C3 H3C 109.5 . . ?
H3B C3 H3C 109.5 . . ?
O6 C4 N4 122.5(4) . . ?
O6 C4 C014 121.7(4) . . ?
N4 C4 C014 115.7(4) . . ?
H6A C6 H6B 108.9 . . ?
C7 C6 H6A 110.9 . . ?
C7 C6 H6B 110.9 . . ?
C10 C6 H6A 110.9 . . ?
C10 C6 H6B 110.9 . . ?
C10 C6 C7 104.4(6) . . ?
C6 C7 H7A 110.0 . . ?
C6 C7 H7B 110.0 . . ?
H7A C7 H7B 108.4 . . ?
C11 C7 C6 108.4(7) . . ?
C11 C7 H7A 110.0 . . ?
C11 C7 H7B 110.0 . . ?
O1 C8 H8A 111.1 . . ?
O1 C8 H8B 111.1 . . ?
O1 C8 C12 103.3(8) . . ?
H8A C8 H8B 109.1 . . ?
C12 C8 H8A 111.1 . . ?
C12 C8 H8B 111.1 . . ?
O1 C9 C2 108.2(8) . . ?
O1 C9 H9A 110.0 . . ?
O1 C9 H9B 110.0 . . ?
C2 C9 H9A 110.0 . . ?
C2 C9 H9B 110.0 . . ?
H9A C9 H9B 108.4 . . ?
O2 C10 C6 110.4(7) . . ?
O2 C10 H10A 109.6 . . ?
O2 C10 H10B 109.6 . . ?
C6 C10 H10A 109.6 . . ?
C6 C10 H10B 109.6 . . ?
H10A C10 H10B 108.1 . . ?
C00M C010 H01Z 109.5 . . ?
C00M C010 H 109.5 . . ?
H01Z C010 H 108.1 . . ?
C019 C010 C00M 110.7(4) . . ?
C019 C010 H01Z 109.5 . . ?
C019 C010 H 109.5 . . ?
O2 C11 C7 104.8(7) . . ?
O2 C11 H11A 110.8 . . ?
O2 C11 H11B 110.8 . . ?
C7 C11 H11A 110.8 . . ?
C7 C11 H11B 110.8 . . ?
H11A C11 H11B 108.9 . . ?
O8 C011 C00L 115.5(4) . . ?
O8 C011 C01H 124.7(5) . . ?
C01H C011 C00L 119.9(4) . . ?
C00N C012 H012 120.8 . . ?
C00W C012 C00N 118.5(5) . . ?
C00W C012 H012 120.8 . . ?
C2 C12 H12A 110.0 . . ?
C2 C12 H12B 110.0 . . ?
C8 C12 C2 108.4(9) . . ?
C8 C12 H12A 110.0 . . ?
C8 C12 H12B 110.0 . . ?
H12A C12 H12B 108.4 . . ?
N3 C014 C01B 109.6(3) . . ?
N3 C014 C4 111.3(3) . . ?
N3 C014 H014 108.8 . . ?
C01B C014 H014 108.8 . . ?
C4 C014 C01B 109.6(4) . . ?
C4 C014 H014 108.8 . . ?
C00T C015 H01 109.6 . . ?
C00T C015 HA 109.6 . . ?
H01 C015 HA 108.1 . . ?
C018 C015 C00T 110.1(4) . . ?
C018 C015 H01 109.6 . . ?
C018 C015 HA 109.6 . . ?
N1 C016 H0AA 109.4 . . ?
N1 C016 HB 109.4 . . ?
C00M C016 N1 111.4(4) . . ?
C00M C016 H0AA 109.4 . . ?
C00M C016 HB 109.4 . . ?
H0AA C016 HB 108.0 . . ?
C00Q C017 H017 118.7 . . ?
C01H C017 C00Q 122.6(5) . . ?
C01H C017 H017 118.7 . . ?
N3 C018 H1AA 109.2 . . ?
N3 C018 HC 109.2 . . ?
C015 C018 N3 111.9(4) . . ?
C015 C018 H1AA 109.2 . . ?
C015 C018 HC 109.2 . . ?
H1AA C018 HC 107.9 . . ?
C00U C019 H2AA 109.4 . . ?
C00U C019 HD 109.4 . . ?
C010 C019 C00U 111.3(4) . . ?
C010 C019 H2AA 109.4 . . ?
C010 C019 HD 109.4 . . ?
H2AA C019 HD 108.0 . . ?
C01S C020 H02A 109.5 . . ?
C01S C020 H02B 109.5 . . ?
C01S C020 H02C 109.5 . . ?
H02A C020 H02B 109.5 . . ?
H02A C020 H02C 109.5 . . ?
H02B C020 H02C 109.5 . . ?
C01G C021 H02D 109.5 . . ?
C01G C021 H02E 109.5 . . ?
C01G C021 H02F 109.5 . . ?
H02D C021 H02E 109.5 . . ?
H02D C021 H02F 109.5 . . ?
H02E C021 H02F 109.5 . . ?
O9 C023 C01S 108.6(5) . . ?
O9 C023 H02G 110.0 . . ?
O9 C023 H02H 110.0 . . ?
C01S C023 H02G 110.0 . . ?
C01S C023 H02H 110.0 . . ?
H02G C023 H02H 108.4 . . ?
F1 B1 F2 112.1(8) . . ?
F1 B1 F4 107.6(7) . . ?
F1 B1 F3A 108.0(7) . . ?
F3 B1 F1 110.8(6) . . ?
F3 B1 F2 115.1(10) . . ?
F3 B1 F4 99.0(8) . . ?
F4 B1 F2 111.4(11) . . ?
F2A B1 F1 114.0(16) . . ?
F2A B1 F3A 95.7(17) . . ?
F2A B1 F4A 114.9(18) . . ?
F4A B1 F1 122.1(11) . . ?
F4A B1 F3A 96.1(12) . . ?
F5 B2 F7 88.5(6) . . ?
F5 B2 F7A 82.7(7) . . ?
F6 B2 F5 121.1(6) . . ?
F6 B2 F9 119.3(6) . . ?
F6 B2 F7 83.4(6) . . ?
F6 B2 F7A 93.0(8) . . ?
F9 B2 F5 119.5(5) . . ?
F9 B2 F7 101.6(6) . . ?
F9 B2 F7A 91.0(6) . . ?

loop_
_geom_bond_atom_site_label_1
_geom_bond_atom_site_label_2
_geom_bond_distance
_geom_bond_site_symmetry_2
_geom_bond_publ_flag
Ni1 O1 2.082(3) . ?
Ni1 O2 2.087(3) . ?
Ni1 O3 2.017(3) . ?
Ni1 O4 2.002(3) . ?
Ni1 O5 2.000(3) . ?
Ni1 O6 2.041(3) . ?
O1 C8 1.422(7) . ?
O1 C9 1.427(8) . ?
O2 C10 1.388(7) . ?
O2 C11 1.440(8) . ?
O3 C1 1.235(5) . ?
O4 N3 1.385(4) . ?
O5 N1 1.390(4) . ?
O6 C4 1.241(5) . ?
O7 C00X 1.353(6) . ?
O7 C01J 1.416(6) . ?
O8 C01Z 1.461(6) . ?
O8 C011 1.368(6) . ?
O9 C00W 1.375(6) . ?
O9 C023 1.473(7) . ?
O10 C00O 1.419(5) . ?
O10 C00Y 1.359(5) . ?
N1 C00R 1.525(5) . ?
N1 C00U 1.521(5) . ?
N1 C016 1.524(5) . ?
N2 H2 0.8800 . ?
N2 C00S 1.425(5) . ?
N2 C1 1.335(5) . ?
N3 C00V 1.522(6) . ?
N3 C014 1.515(5) . ?
N3 C018 1.522(5) . ?
N4 H4 0.8800 . ?
N4 C00L 1.428(5) . ?
N4 C4 1.327(5) . ?
C00K H00K 0.9500 . ?
C00K C00N 1.374(7) . ?
C00K C00Y 1.386(6) . ?
C00L C00X 1.397(6) . ?
C00L C011 1.392(7) . ?
C00M H00A 0.9900 . ?
C00M H00B 0.9900 . ?
C00M C010 1.523(8) . ?
C00M C016 1.504(7) . ?
C00N H00N 0.9500 . ?
C00N C012 1.377(8) . ?
C00O H00C 0.9900 . ?
C00O H00D 0.9900 . ?
C00O C00Z 1.514(7) . ?
C00Q H00Q 0.9500 . ?
C00Q C00X 1.395(7) . ?
C00Q C017 1.369(8) . ?
C00R H00E 0.9900 . ?
C00R H00F 0.9900 . ?
C00R C00V 1.507(6) . ?
C00S C00W 1.384(7) . ?
C00S C00Y 1.402(6) . ?
C00T H00G 0.9900 . ?
C00T H00H 0.9900 . ?
C00T C01B 1.524(7) . ?
C00T C015 1.521(8) . ?
C00U H00U 1.0000 . ?
C00U C1 1.519(5) . ?
C00U C019 1.524(6) . ?
C00V H00I 0.9900 . ?
C00V H00J 0.9900 . ?
C00W C012 1.370(7) . ?
C00Z H00Z 1.0000 . ?
C00Z C01D 1.504(8) . ?
C00Z C01F 1.529(7) . ?
C01B H01A 0.9900 . ?
C01B H01B 0.9900 . ?
C01B C014 1.526(7) . ?
C01D H01C 0.9800 . ?
C01D H01D 0.9800 . ?
C01D H01E 0.9800 . ?
C01E H01F 1.0000 . ?
C01E C01J 1.510(8) . ?
C01E C01P 1.535(10) . ?
C01E C01V 1.529(12) . ?
C01F H01G 0.9800 . ?
C01F H01H 0.9800 . ?
C01F H01I 0.9800 . ?
C01G H01J 1.0000 . ?
C01G C01Z 1.501(8) . ?
C01G C3 1.546(10) . ?
C01G C021 1.473(9) . ?
C01H H01K 0.9500 . ?
C01H C011 1.382(7) . ?
C01H C017 1.368(8) . ?
C01J H01L 0.9900 . ?
C01J H01M 0.9900 . ?
C01P H01N 0.9800 . ?
C01P H01O 0.9800 . ?
C01P H01P 0.9800 . ?
C01S H01S 1.0000 . ?
C01S C01X 1.482(9) . ?
C01S C020 1.537(10) . ?
C01S C023 1.496(9) . ?
C01V H01Q 0.9800 . ?
C01V H01R 0.9800 . ?
C01V H01T 0.9800 . ?
C01X H01U 0.9800 . ?
C01X H01V 0.9800 . ?
C01X H01W 0.9800 . ?
C01Z H01X 0.9900 . ?
C01Z H01Y 0.9900 . ?
C2 H2A 0.9900 . ?
C2 H2B 0.9900 . ?
C2 C9 1.462(11) . ?
C2 C12 1.479(18) . ?
C3 H3A 0.9800 . ?
C3 H3B 0.9800 . ?
C3 H3C 0.9800 . ?
C4 C014 1.525(5) . ?
C6 H6A 0.9900 . ?
C6 H6B 0.9900 . ?
C6 C7 1.481(13) . ?
C6 C10 1.443(11) . ?
C7 H7A 0.9900 . ?
C7 H7B 0.9900 . ?
C7 C11 1.470(10) . ?
C8 H8A 0.9900 . ?
C8 H8B 0.9900 . ?
C8 C12 1.447(14) . ?
C9 H9A 0.9900 . ?
C9 H9B 0.9900 . ?
C10 H10A 0.9900 . ?
C10 H10B 0.9900 . ?
C010 H01Z 0.9900 . ?
C010 H 0.9900 . ?
C010 C019 1.520(7) . ?
C11 H11A 0.9900 . ?
C11 H11B 0.9900 . ?
C012 H012 0.9500 . ?
C12 H12A 0.9900 . ?
C12 H12B 0.9900 . ?
C014 H014 1.0000 . ?
C015 H01 0.9900 . ?
C015 HA 0.9900 . ?
C015 C018 1.501(8) . ?
C016 H0AA 0.9900 . ?
C016 HB 0.9900 . ?
C017 H017 0.9500 . ?
C018 H1AA 0.9900 . ?
C018 HC 0.9900 . ?
C019 H2AA 0.9900 . ?
C019 HD 0.9900 . ?
C020 H02A 0.9800 . ?
C020 H02B 0.9800 . ?
C020 H02C 0.9800 . ?
C021 H02D 0.9800 . ?
C021 H02E 0.9800 . ?
C021 H02F 0.9800 . ?
C023 H02G 0.9900 . ?
C023 H02H 0.9900 . ?
F1 B1 1.347(7) . ?
B1 F2 1.406(14) . ?
B1 F3 1.339(9) . ?
B1 F4 1.358(11) . ?
B1 F2A 1.22(4) . ?
B1 F3A 1.469(17) . ?
B1 F4A 1.30(2) . ?
F5 B2 1.346(8) . ?
F6 B2 1.285(8) . ?
F9 B2 1.335(7) . ?
B2 F7 1.512(11) . ?
B2 F7A 1.495(13) . ?
